data_4063809
loop_
_publ_author_name
'Wieder, Noah L.'
'Carroll, Patrick J.'
'Berry, Donald H.'

_publ_section_title
;
 Structure and Reactivity of Acetylene Complexes of Bis(imino)pyridine
 Ruthenium(0)
;
_journal_issue 8
_journal_name_full Organometallics
_journal_page_first 2125
_journal_paper_doi 10.1021/om100953g
_journal_volume 30
_journal_year 2011
_chemical_formula_sum 'C112 H102 N6 O2 Ru2'
_chemical_formula_weight 1766.14
_space_group_IT_number 2
_symmetry_cell_setting triclinic
_symmetry_Int_Tables_number 2
_symmetry_space_group_name_Hall '-P 1'
_symmetry_space_group_name_H-M 'P -1'
_atom_sites_solution_hydrogens geom
_atom_sites_solution_primary direct
_audit_creation_method SHELXL-97
_cell_angle_alpha 93.045(4)
_cell_angle_beta 93.861(3)
_cell_angle_gamma 105.206(3)
_cell_formula_units_Z 1
_cell_length_a 11.7542(16)
_cell_length_b 14.758(2)
_cell_length_c 15.939(2)
_cell_measurement_temperature 143(1)
_cell_volume 2654.9(6)
_computing_data_collection 'CrystalClear (Rigaku, 1999)'
_computing_data_reduction 'CrystalClear (Rigaku, 1999)'
_computing_structure_refinement 'SHELXL-97 (Sheldrick, 1997)'
_computing_structure_solution 'SIR97 (Altomare, 1999)'
_diffrn_ambient_temperature 143(1)
_diffrn_measured_fraction_theta_full 0.985
_diffrn_measured_fraction_theta_max 0.985
_diffrn_measurement_device 'CCD Area Detector'
_diffrn_measurement_device_type 'Rigaku Mercury'
_diffrn_measurement_method 'phi and omega rotations'
_diffrn_radiation_monochromator graphite
_diffrn_radiation_source 'rotating anode'
_diffrn_radiation_type MoK\a
_diffrn_radiation_wavelength 0.71069
_diffrn_reflns_av_R_equivalents 0.0309
_diffrn_reflns_av_sigmaI/netI 0.0455
_diffrn_reflns_limit_h_max 15
_diffrn_reflns_limit_h_min -14
_diffrn_reflns_limit_k_max 19
_diffrn_reflns_limit_k_min -19
_diffrn_reflns_limit_l_max 19
_diffrn_reflns_limit_l_min -20
_diffrn_reflns_number 34554
_diffrn_reflns_theta_full 27.47
_diffrn_reflns_theta_max 27.47
_diffrn_reflns_theta_min 2.57
_exptl_absorpt_coefficient_mu 0.332
_exptl_absorpt_correction_T_max 1.0000
_exptl_absorpt_correction_T_min 0.8121
_exptl_absorpt_correction_type multi-scan
_exptl_absorpt_process_details
;  Shape and scale corrections using equivalent reflections.
   Shape function based on spherical harmonics.
   Highest even and odd order for spherical harmonics:  4  and  3
   Laue group:  -1
   Friedel opposites are equivalent.
;
_exptl_crystal_density_diffrn 1.105
_exptl_crystal_density_method 'not measured'
_exptl_crystal_F_000 920
_exptl_crystal_size_max 0.25
_exptl_crystal_size_mid 0.18
_exptl_crystal_size_min 0.12
_refine_diff_density_max 0.629
_refine_diff_density_min -0.753
_refine_diff_density_rms 0.075
_refine_ls_extinction_method none
_refine_ls_goodness_of_fit_ref 1.082
_refine_ls_hydrogen_treatment constr
_refine_ls_matrix_type full
_refine_ls_number_parameters 559
_refine_ls_number_reflns 11982
_refine_ls_number_restraints 0
_refine_ls_restrained_S_all 1.082
_refine_ls_R_factor_all 0.0551
_refine_ls_R_factor_gt 0.0471
_refine_ls_shift/su_max 0.129
_refine_ls_shift/su_mean 0.001
_refine_ls_structure_factor_coef Fsqd
_refine_ls_weighting_details 'calc w=1/[\s^2^(Fo^2^)+(0.0697P)^2^+0.7415P] where P=(Fo^2^+2Fc^2^)/3'
_refine_ls_weighting_scheme calc
_refine_ls_wR_factor_gt 0.1251
_refine_ls_wR_factor_ref 0.1317
_reflns_number_gt 10354
_reflns_number_total 11982
_reflns_threshold_expression >2sigma(I)
_cod_data_source_file om100953g_si_002.cif
_cod_data_source_block UP5073
_cod_original_cell_volume 2654.8(7)
_cod_original_sg_symbol_H-M 'P -1       '
_cod_database_code 4063809

loop_
_symmetry_equiv_pos_as_xyz
'x, y, z'
'-x, -y, -z'

loop_
_atom_site_label
_atom_site_type_symbol
_atom_site_fract_x
_atom_site_fract_y
_atom_site_fract_z
_atom_site_U_iso_or_equiv
_atom_site_adp_type
_atom_site_occupancy
_atom_site_symmetry_multiplicity
_atom_site_calc_flag
_atom_site_refinement_flags
Ru1 Ru 0.607071(16) 0.310016(12) 0.747526(11) 0.02965(8) Uani 1 1 d .
O1 O 0.5775(2) 0.31244(15) 0.93632(12) 0.0565(6) Uani 1 1 d .
N1 N 0.62483(18) 0.45482(14) 0.74089(12) 0.0319(4) Uani 1 1 d .
N2 N 0.77953(17) 0.36212(14) 0.73187(13) 0.0316(4) Uani 1 1 d .
N3 N 0.67524(18) 0.19111(13) 0.75628(13) 0.0322(4) Uani 1 1 d .
C1 C 0.7302(2) 0.50565(17) 0.72746(16) 0.0366(5) Uani 1 1 d .
C2 C 0.8200(2) 0.45421(18) 0.71823(16) 0.0355(5) Uani 1 1 d .
C3 C 0.9358(2) 0.4889(2) 0.69615(18) 0.0435(6) Uani 1 1 d .
H3 H 0.9653 0.5524 0.6877 0.058 Uiso 1 1 calc R
C4 C 1.0059(2) 0.4277(2) 0.68707(18) 0.0451(6) Uani 1 1 d .
H4 H 1.0836 0.4504 0.6737 0.060 Uiso 1 1 calc R
C5 C 0.9612(2) 0.3330(2) 0.69778(18) 0.0429(6) Uani 1 1 d .
H5 H 1.0073 0.2912 0.6900 0.057 Uiso 1 1 calc R
C6 C 0.8463(2) 0.30138(18) 0.72027(16) 0.0351(5) Uani 1 1 d .
C7 C 0.7851(2) 0.20530(18) 0.73950(16) 0.0348(5) Uani 1 1 d .
C8 C 0.5348(2) 0.50297(16) 0.75738(15) 0.0330(5) Uani 1 1 d .
C9 C 0.5282(2) 0.54139(17) 0.83843(16) 0.0379(6) Uani 1 1 d .
C10 C 0.4372(3) 0.58310(18) 0.85196(17) 0.0427(6) Uani 1 1 d .
H10 H 0.4313 0.6073 0.9061 0.057 Uiso 1 1 calc R
C11 C 0.3553(2) 0.58985(19) 0.78805(18) 0.0425(6) Uani 1 1 d .
C12 C 0.3670(2) 0.55449(18) 0.70741(17) 0.0392(6) Uani 1 1 d .
H12 H 0.3136 0.5599 0.6634 0.052 Uiso 1 1 calc R
C13 C 0.4555(2) 0.51141(17) 0.69028(15) 0.0340(5) Uani 1 1 d .
C14 C 0.6195(3) 0.5435(2) 0.91002(19) 0.0576(8) Uani 1 1 d .
H14A H 0.6439 0.6054 0.9383 0.086 Uiso 1 1 calc R
H14B H 0.6867 0.5278 0.8883 0.086 Uiso 1 1 calc R
H14C H 0.5860 0.4986 0.9491 0.086 Uiso 1 1 calc R
C15 C 0.2571(3) 0.6358(3) 0.8034(2) 0.0634(9) Uani 1 1 d .
H15A H 0.2718 0.6683 0.8585 0.095 Uiso 1 1 calc R
H15B H 0.1829 0.5885 0.7999 0.095 Uiso 1 1 calc R
H15C H 0.2543 0.6799 0.7617 0.095 Uiso 1 1 calc R
C16 C 0.4693(3) 0.4788(2) 0.60218(16) 0.0417(6) Uani 1 1 d .
H16A H 0.4032 0.4837 0.5657 0.063 Uiso 1 1 calc R
H16B H 0.4726 0.4144 0.6006 0.063 Uiso 1 1 calc R
H16C H 0.5411 0.5173 0.5837 0.063 Uiso 1 1 calc R
C17 C 0.7618(3) 0.61018(19) 0.7204(2) 0.0515(7) Uani 1 1 d .
H17A H 0.7859 0.6239 0.6651 0.077 Uiso 1 1 calc R
H17B H 0.8255 0.6403 0.7618 0.077 Uiso 1 1 calc R
H17C H 0.6942 0.6332 0.7298 0.077 Uiso 1 1 calc R
C18 C 0.8559(3) 0.1341(2) 0.7438(2) 0.0458(7) Uani 1 1 d .
H18A H 0.8061 0.0749 0.7575 0.069 Uiso 1 1 calc R
H18B H 0.9206 0.1556 0.7864 0.069 Uiso 1 1 calc R
H18C H 0.8861 0.1263 0.6902 0.069 Uiso 1 1 calc R
C19 C 0.6233(2) 0.10608(17) 0.79681(16) 0.0358(5) Uani 1 1 d .
C20 C 0.6674(3) 0.09893(19) 0.87948(17) 0.0430(6) Uani 1 1 d .
C21 C 0.6193(3) 0.0163(2) 0.9187(2) 0.0530(8) Uani 1 1 d .
H21 H 0.6474 0.0108 0.9736 0.071 Uiso 1 1 calc R
C22 C 0.5317(3) -0.05722(19) 0.8783(2) 0.0535(8) Uani 1 1 d .
C23 C 0.4887(3) -0.04668(18) 0.79730(19) 0.0466(7) Uani 1 1 d .
H23 H 0.4282 -0.0952 0.7700 0.062 Uiso 1 1 calc R
C24 C 0.5329(2) 0.03381(18) 0.75533(17) 0.0392(6) Uani 1 1 d .
C25 C 0.7645(3) 0.1741(2) 0.9270(2) 0.0543(8) Uani 1 1 d .
H25A H 0.7483 0.1789 0.9851 0.081 Uiso 1 1 calc R
H25B H 0.7692 0.2332 0.9032 0.081 Uiso 1 1 calc R
H25C H 0.8384 0.1583 0.9234 0.081 Uiso 1 1 calc R
C26 C 0.4863(4) -0.1482(2) 0.9200(2) 0.0776(12) Uani 1 1 d .
H26A H 0.4045 -0.1755 0.9012 0.116 Uiso 1 1 calc R
H26B H 0.4941 -0.1353 0.9801 0.116 Uiso 1 1 calc R
H26C H 0.5315 -0.1913 0.9052 0.116 Uiso 1 1 calc R
C27 C 0.4862(3) 0.03918(19) 0.66633(19) 0.0462(7) Uani 1 1 d .
H27A H 0.4620 0.0962 0.6621 0.069 Uiso 1 1 calc R
H27B H 0.4197 -0.0141 0.6508 0.069 Uiso 1 1 calc R
H27C H 0.5472 0.0389 0.6292 0.069 Uiso 1 1 calc R
C28 C 0.4225(2) 0.25839(16) 0.72942(16) 0.0322(5) Uani 1 1 d .
C29 C 0.3762(2) 0.23391(17) 0.64836(16) 0.0329(5) Uani 1 1 d .
C30 C 0.4628(2) 0.24198(17) 0.58394(15) 0.0314(5) Uani 1 1 d .
C31 C 0.5778(2) 0.27931(17) 0.61267(15) 0.0324(5) Uani 1 1 d .
C32 C 0.3410(2) 0.25595(17) 0.79718(16) 0.0354(5) Uani 1 1 d .
C33 C 0.3307(3) 0.1913(2) 0.8585(2) 0.0536(8) Uani 1 1 d .
H33 H 0.3758 0.1481 0.8572 0.071 Uiso 1 1 calc R
C34 C 0.2548(3) 0.1899(3) 0.9217(2) 0.0688(10) Uani 1 1 d .
H34 H 0.2488 0.1455 0.9616 0.091 Uiso 1 1 calc R
C35 C 0.1881(3) 0.2541(3) 0.9255(2) 0.0632(9) Uani 1 1 d .
H35 H 0.1369 0.2531 0.9676 0.084 Uiso 1 1 calc R
C36 C 0.1982(3) 0.3202(2) 0.8658(2) 0.0534(8) Uani 1 1 d .
H36 H 0.1545 0.3643 0.8682 0.071 Uiso 1 1 calc R
C37 C 0.2735(2) 0.3202(2) 0.80290(18) 0.0423(6) Uani 1 1 d .
H37 H 0.2792 0.3647 0.7631 0.056 Uiso 1 1 calc R
C38 C 0.2477(2) 0.20001(19) 0.62070(17) 0.0390(6) Uani 1 1 d .
C39 C 0.1779(2) 0.1156(2) 0.6450(2) 0.0476(7) Uani 1 1 d .
H39 H 0.2087 0.0838 0.6858 0.063 Uiso 1 1 calc R
C40 C 0.0633(3) 0.0781(3) 0.6095(2) 0.0625(9) Uani 1 1 d .
H40 H 0.0192 0.0206 0.6256 0.083 Uiso 1 1 calc R
C41 C 0.0142(3) 0.1241(3) 0.5514(2) 0.0701(11) Uani 1 1 d .
H41 H -0.0626 0.0980 0.5274 0.093 Uiso 1 1 calc R
C42 C 0.0798(3) 0.2102(3) 0.5283(2) 0.0666(10) Uani 1 1 d .
H42 H 0.0462 0.2430 0.4898 0.089 Uiso 1 1 calc R
C43 C 0.1963(3) 0.2480(2) 0.56269(19) 0.0501(7) Uani 1 1 d .
H43 H 0.2400 0.3057 0.5467 0.067 Uiso 1 1 calc R
C44 C 0.4216(2) 0.20661(18) 0.49452(16) 0.0339(5) Uani 1 1 d .
C45 C 0.3461(2) 0.1159(2) 0.47555(18) 0.0421(6) Uani 1 1 d .
H45 H 0.3231 0.0771 0.5189 0.056 Uiso 1 1 calc R
C46 C 0.3058(3) 0.0837(2) 0.39320(19) 0.0494(7) Uani 1 1 d .
H46 H 0.2546 0.0238 0.3819 0.066 Uiso 1 1 calc R
C47 C 0.3400(3) 0.1389(2) 0.32736(19) 0.0517(7) Uani 1 1 d .
H47 H 0.3124 0.1165 0.2721 0.069 Uiso 1 1 calc R
C48 C 0.4161(3) 0.2281(2) 0.34462(18) 0.0473(7) Uani 1 1 d .
H48 H 0.4406 0.2658 0.3007 0.063 Uiso 1 1 calc R
C49 C 0.4558(2) 0.26141(19) 0.42752(16) 0.0390(6) Uani 1 1 d .
H49 H 0.5064 0.3216 0.4384 0.052 Uiso 1 1 calc R
C50 C 0.6717(2) 0.2872(2) 0.55395(16) 0.0371(6) Uani 1 1 d .
C51 C 0.6956(3) 0.2062(2) 0.51617(18) 0.0477(7) Uani 1 1 d .
H51 H 0.6554 0.1468 0.5307 0.063 Uiso 1 1 calc R
C52 C 0.7792(3) 0.2150(3) 0.4572(2) 0.0659(10) Uani 1 1 d .
H52 H 0.7924 0.1609 0.4317 0.088 Uiso 1 1 calc R
C53 C 0.8425(3) 0.3014(3) 0.4359(2) 0.0693(11) Uani 1 1 d .
H53 H 0.8977 0.3062 0.3961 0.092 Uiso 1 1 calc R
C54 C 0.8229(3) 0.3812(3) 0.4746(2) 0.0614(9) Uani 1 1 d .
H54 H 0.8671 0.4403 0.4621 0.082 Uiso 1 1 calc R
C55 C 0.7379(2) 0.3742(2) 0.53191(17) 0.0459(7) Uani 1 1 d .
H55 H 0.7248 0.4289 0.5562 0.061 Uiso 1 1 calc R
C56 C 0.5918(2) 0.31430(18) 0.86611(17) 0.0388(6) Uani 1 1 d .

loop_
_atom_site_aniso_label
_atom_site_aniso_U_11
_atom_site_aniso_U_22
_atom_site_aniso_U_33
_atom_site_aniso_U_23
_atom_site_aniso_U_13
_atom_site_aniso_U_12
Ru1 0.02765(12) 0.03085(12) 0.02961(12) -0.00015(8) 0.00150(8) 0.00702(8)
O1 0.0792(16) 0.0555(13) 0.0313(11) 0.0005(9) 0.0109(10) 0.0107(11)
N1 0.0324(11) 0.0321(10) 0.0303(10) 0.0019(8) -0.0006(8) 0.0080(8)
N2 0.0270(10) 0.0342(10) 0.0315(10) 0.0006(8) -0.0037(8) 0.0067(8)
N3 0.0328(11) 0.0296(10) 0.0331(11) -0.0016(8) -0.0006(8) 0.0081(8)
C1 0.0351(13) 0.0332(12) 0.0383(14) 0.0046(10) -0.0031(10) 0.0045(10)
C2 0.0300(13) 0.0366(13) 0.0364(13) 0.0051(10) -0.0033(10) 0.0037(10)
C3 0.0336(14) 0.0446(15) 0.0463(16) 0.0083(12) -0.0005(11) 0.0000(11)
C4 0.0277(13) 0.0540(17) 0.0488(16) 0.0043(13) 0.0010(11) 0.0029(12)
C5 0.0305(13) 0.0525(16) 0.0457(15) -0.0027(13) -0.0007(11) 0.0133(12)
C6 0.0285(12) 0.0414(14) 0.0332(13) -0.0018(10) -0.0037(10) 0.0082(10)
C7 0.0319(13) 0.0387(13) 0.0330(13) -0.0036(10) -0.0020(10) 0.0103(10)
C8 0.0361(13) 0.0287(12) 0.0339(13) 0.0032(10) 0.0015(10) 0.0081(10)
C9 0.0479(15) 0.0317(12) 0.0335(13) 0.0000(10) -0.0009(11) 0.0111(11)
C10 0.0531(17) 0.0368(14) 0.0362(14) -0.0030(11) 0.0066(12) 0.0091(12)
C11 0.0412(15) 0.0393(14) 0.0466(16) -0.0033(12) 0.0086(12) 0.0103(12)
C12 0.0360(14) 0.0390(14) 0.0425(15) 0.0018(11) -0.0005(11) 0.0109(11)
C13 0.0363(13) 0.0325(12) 0.0324(13) 0.0034(10) 0.0009(10) 0.0081(10)
C14 0.081(2) 0.0509(17) 0.0428(16) -0.0094(14) -0.0152(15) 0.0278(17)
C15 0.0517(19) 0.066(2) 0.075(2) -0.0155(18) 0.0094(17) 0.0235(16)
C16 0.0479(16) 0.0483(15) 0.0322(13) 0.0013(11) -0.0011(11) 0.0202(13)
C17 0.0444(16) 0.0382(15) 0.071(2) 0.0118(14) 0.0021(14) 0.0085(12)
C18 0.0391(15) 0.0438(15) 0.0557(17) -0.0047(13) -0.0015(13) 0.0158(12)
C19 0.0420(14) 0.0304(12) 0.0363(13) -0.0001(10) 0.0036(11) 0.0119(11)
C20 0.0543(17) 0.0350(13) 0.0395(14) -0.0008(11) 0.0007(12) 0.0128(12)
C21 0.075(2) 0.0394(15) 0.0429(16) 0.0056(13) 0.0036(15) 0.0128(15)
C22 0.074(2) 0.0329(14) 0.0531(18) 0.0030(13) 0.0208(16) 0.0095(14)
C23 0.0509(17) 0.0294(13) 0.0571(18) -0.0037(12) 0.0109(14) 0.0060(12)
C24 0.0400(15) 0.0333(13) 0.0441(15) -0.0050(11) 0.0027(11) 0.0115(11)
C25 0.070(2) 0.0439(16) 0.0443(17) 0.0026(13) -0.0087(15) 0.0113(15)
C26 0.117(3) 0.0377(17) 0.071(2) 0.0096(16) 0.022(2) 0.0045(19)
C27 0.0421(15) 0.0345(14) 0.0595(18) -0.0064(13) -0.0044(13) 0.0101(12)
C28 0.0287(12) 0.0281(11) 0.0407(14) 0.0014(10) 0.0071(10) 0.0085(9)
C29 0.0273(12) 0.0350(12) 0.0362(13) -0.0016(10) 0.0011(10) 0.0092(10)
C30 0.0260(12) 0.0351(12) 0.0328(12) -0.0024(10) 0.0009(9) 0.0087(9)
C31 0.0326(13) 0.0360(13) 0.0289(12) -0.0011(10) 0.0018(10) 0.0106(10)
C32 0.0295(12) 0.0359(13) 0.0383(13) -0.0015(10) 0.0042(10) 0.0046(10)
C33 0.0554(19) 0.0549(18) 0.0578(19) 0.0149(15) 0.0209(15) 0.0216(15)
C34 0.068(2) 0.078(2) 0.068(2) 0.0265(19) 0.0334(19) 0.0226(19)
C35 0.057(2) 0.080(2) 0.055(2) 0.0057(18) 0.0291(16) 0.0161(18)
C36 0.0463(17) 0.0612(19) 0.0568(19) -0.0061(15) 0.0157(14) 0.0207(15)
C37 0.0394(15) 0.0462(15) 0.0444(15) 0.0018(12) 0.0110(12) 0.0153(12)
C38 0.0261(12) 0.0494(15) 0.0407(14) -0.0099(12) 0.0040(10) 0.0111(11)
C39 0.0325(14) 0.0503(16) 0.0557(18) -0.0060(13) 0.0070(12) 0.0047(12)
C40 0.0312(15) 0.070(2) 0.077(2) -0.0188(18) 0.0106(15) 0.0006(14)
C41 0.0276(15) 0.099(3) 0.073(2) -0.023(2) -0.0019(15) 0.0064(17)
C42 0.0363(17) 0.108(3) 0.059(2) -0.006(2) -0.0059(15) 0.0304(19)
C43 0.0343(15) 0.0662(19) 0.0515(17) -0.0030(14) 0.0012(12) 0.0184(14)
C44 0.0281(12) 0.0403(13) 0.0352(13) -0.0068(10) -0.0006(10) 0.0149(10)
C45 0.0360(14) 0.0454(15) 0.0436(15) -0.0086(12) 0.0043(11) 0.0106(12)
C46 0.0424(16) 0.0522(17) 0.0479(17) -0.0197(14) -0.0047(13) 0.0091(13)
C47 0.0496(17) 0.0658(19) 0.0395(16) -0.0200(14) -0.0098(13) 0.0233(15)
C48 0.0504(17) 0.0582(18) 0.0393(15) -0.0017(13) -0.0024(12) 0.0276(14)
C49 0.0370(14) 0.0427(14) 0.0382(14) -0.0063(11) -0.0045(11) 0.0162(11)
C50 0.0267(12) 0.0550(16) 0.0286(12) 0.0017(11) -0.0023(9) 0.0104(11)
C51 0.0384(15) 0.0697(19) 0.0418(15) 0.0014(14) 0.0047(12) 0.0268(14)
C52 0.059(2) 0.112(3) 0.0455(18) 0.0062(19) 0.0123(15) 0.053(2)
C53 0.0462(19) 0.128(4) 0.0485(19) 0.025(2) 0.0180(15) 0.043(2)
C54 0.0304(15) 0.104(3) 0.0481(18) 0.0261(18) 0.0018(13) 0.0115(16)
C55 0.0319(14) 0.0691(19) 0.0356(14) 0.0096(13) -0.0012(11) 0.0111(13)
C56 0.0421(15) 0.0336(13) 0.0377(14) -0.0011(11) 0.0010(11) 0.0058(11)

loop_
_atom_type_symbol
_atom_type_description
_atom_type_scat_dispersion_real
_atom_type_scat_dispersion_imag
_atom_type_scat_source
C C 0.0033 0.0016 'International Tables Vol C Tables 4.2.6.8 and 6.1.1.4'
H H 0.0000 0.0000 'International Tables Vol C Tables 4.2.6.8 and 6.1.1.4'
N N 0.0061 0.0033 'International Tables Vol C Tables 4.2.6.8 and 6.1.1.4'
O O 0.0106 0.0060 'International Tables Vol C Tables 4.2.6.8 and 6.1.1.4'
Ru Ru -1.2594 0.8363 'International Tables Vol C Tables 4.2.6.8 and 6.1.1.4'

loop_
_geom_angle_atom_site_label_1
_geom_angle_atom_site_label_2
_geom_angle_atom_site_label_3
_geom_angle
C56 Ru1 N2 107.00(10)
C56 Ru1 C28 87.91(11)
N2 Ru1 C28 164.85(9)
C56 Ru1 N1 93.53(9)
N2 Ru1 N1 76.78(8)
C28 Ru1 N1 100.14(8)
C56 Ru1 N3 90.16(10)
N2 Ru1 N3 76.73(8)
C28 Ru1 N3 106.55(8)
N1 Ru1 N3 153.17(8)
C56 Ru1 C31 164.62(11)
N2 Ru1 C31 87.74(9)
C28 Ru1 C31 77.63(9)
N1 Ru1 C31 94.13(8)
N3 Ru1 C31 89.01(8)
C1 N1 C8 118.2(2)
C1 N1 Ru1 115.65(17)
C8 N1 Ru1 125.88(15)
C6 N2 C2 121.4(2)
C6 N2 Ru1 118.65(17)
C2 N2 Ru1 118.85(16)
C7 N3 C19 117.0(2)
C7 N3 Ru1 114.78(16)
C19 N3 Ru1 126.49(16)
N1 C1 C2 115.8(2)
N1 C1 C17 124.2(2)
C2 C1 C17 120.0(2)
N2 C2 C3 119.6(2)
N2 C2 C1 112.5(2)
C3 C2 C1 127.9(2)
C4 C3 C2 119.1(3)
C3 C4 C5 120.4(3)
C4 C5 C6 118.7(3)
N2 C6 C5 120.6(2)
N2 C6 C7 112.1(2)
C5 C6 C7 127.2(2)
N3 C7 C6 116.4(2)
N3 C7 C18 125.6(2)
C6 C7 C18 117.8(2)
C9 C8 C13 120.6(2)
C9 C8 N1 120.6(2)
C13 C8 N1 118.8(2)
C10 C9 C8 118.5(2)
C10 C9 C14 119.1(2)
C8 C9 C14 122.3(2)
C11 C10 C9 122.4(2)
C10 C11 C12 117.8(2)
C10 C11 C15 121.9(3)
C12 C11 C15 120.3(3)
C13 C12 C11 122.3(3)
C12 C13 C8 118.3(2)
C12 C13 C16 120.9(2)
C8 C13 C16 120.8(2)
C24 C19 C20 121.0(2)
C24 C19 N3 121.4(2)
C20 C19 N3 117.7(2)
C21 C20 C19 118.1(3)
C21 C20 C25 118.5(3)
C19 C20 C25 123.3(2)
C22 C21 C20 122.0(3)
C21 C22 C23 118.1(3)
C21 C22 C26 121.0(3)
C23 C22 C26 120.8(3)
C22 C23 C24 122.4(3)
C23 C24 C19 118.4(3)
C23 C24 C27 119.8(2)
C19 C24 C27 121.8(2)
C29 C28 C32 119.1(2)
C29 C28 Ru1 116.16(17)
C32 C28 Ru1 124.45(18)
C28 C29 C30 116.0(2)
C28 C29 C38 125.2(2)
C30 C29 C38 118.8(2)
C31 C30 C29 115.7(2)
C31 C30 C44 124.2(2)
C29 C30 C44 120.0(2)
C30 C31 C50 120.0(2)
C30 C31 Ru1 114.35(17)
C50 C31 Ru1 125.40(17)
C37 C32 C33 117.0(2)
C37 C32 C28 121.0(2)
C33 C32 C28 122.0(2)
C34 C33 C32 121.5(3)
C35 C34 C33 120.2(3)
C34 C35 C36 119.3(3)
C37 C36 C35 119.8(3)
C36 C37 C32 122.1(3)
C39 C38 C43 117.8(3)
C39 C38 C29 121.7(2)
C43 C38 C29 120.3(2)
C40 C39 C38 121.1(3)
C41 C40 C39 121.0(3)
C40 C41 C42 119.3(3)
C41 C42 C43 120.2(3)
C38 C43 C42 120.6(3)
C49 C44 C45 117.7(2)
C49 C44 C30 121.9(2)
C45 C44 C30 120.5(2)
C46 C45 C44 120.7(3)
C47 C46 C45 121.1(3)
C46 C47 C48 119.2(3)
C47 C48 C49 120.0(3)
C48 C49 C44 121.4(3)
C55 C50 C51 117.2(3)
C55 C50 C31 121.7(2)
C51 C50 C31 121.1(2)
C52 C51 C50 120.2(3)
C53 C52 C51 121.5(3)
C52 C53 C54 118.8(3)
C53 C54 C55 120.7(3)
C54 C55 C50 121.5(3)
O1 C56 Ru1 176.2(2)

loop_
_geom_bond_atom_site_label_1
_geom_bond_atom_site_label_2
_geom_bond_distance
Ru1 C56 1.910(3)
Ru1 N2 2.008(2)
Ru1 C28 2.097(2)
Ru1 N1 2.101(2)
Ru1 N3 2.1189(19)
Ru1 C31 2.158(2)
O1 C56 1.143(3)
N1 C1 1.307(3)
N1 C8 1.451(3)
N2 C6 1.351(3)
N2 C2 1.352(3)
N3 C7 1.301(3)
N3 C19 1.450(3)
C1 C2 1.463(4)
C1 C17 1.501(4)
C2 C3 1.399(4)
C3 C4 1.381(4)
C4 C5 1.383(4)
C5 C6 1.386(4)
C6 C7 1.471(4)
C7 C18 1.503(4)
C8 C9 1.398(4)
C8 C13 1.403(3)
C9 C10 1.390(4)
C9 C14 1.506(4)
C10 C11 1.380(4)
C11 C12 1.391(4)
C11 C15 1.511(4)
C12 C13 1.388(4)
C13 C16 1.493(4)
C19 C24 1.393(4)
C19 C20 1.403(4)
C20 C21 1.402(4)
C20 C25 1.496(4)
C21 C22 1.379(4)
C22 C23 1.385(4)
C22 C26 1.515(4)
C23 C24 1.391(4)
C24 C27 1.500(4)
C28 C29 1.359(4)
C28 C32 1.486(3)
C29 C30 1.481(3)
C29 C38 1.489(3)
C30 C31 1.357(3)
C30 C44 1.495(3)
C31 C50 1.480(3)
C32 C37 1.390(4)
C32 C33 1.391(4)
C33 C34 1.387(4)
C34 C35 1.382(5)
C35 C36 1.385(5)
C36 C37 1.382(4)
C38 C39 1.391(4)
C38 C43 1.392(4)
C39 C40 1.383(4)
C40 C41 1.361(5)
C41 C42 1.385(6)
C42 C43 1.397(4)
C44 C49 1.391(4)
C44 C45 1.402(4)
C45 C46 1.381(4)
C46 C47 1.380(5)
C47 C48 1.386(4)
C48 C49 1.390(4)
C50 C55 1.393(4)
C50 C51 1.411(4)
C51 C52 1.391(4)
C52 C53 1.370(6)
C53 C54 1.381(5)
C54 C55 1.386(4)

loop_
_platon_squeeze_void_nr
_platon_squeeze_void_average_x
_platon_squeeze_void_average_y
_platon_squeeze_void_average_z
_platon_squeeze_void_volume
_platon_squeeze_void_count_electrons
1 0.000 -0.001 0.000 581.8 26.9
2 0.117 0.417 0.452 7.4 0.4
3 0.883 0.583 0.548 7.4 0.5
